data_9017822
loop_
_publ_author_name
'Mugavero, S. J.'
'Bharathy, M.'
'McAlum, J.'
'Loye, H. C.'

_publ_section_title
;
 Crystal growth of alkaline earth vanadates from hydroxide fluxes
;
_journal_name_full 'Solid State Sciences'
_journal_page_first 370
_journal_page_last 376
_journal_volume 10
_journal_year 2008
_chemical_compound_source Synthetic
_chemical_formula_sum 'Ba K O4 V'
_space_group_IT_number 62
_space_group_name_Hall '-P 2ac 2n'
_space_group_name_H-M_alt 'P n m a'
_symmetry_space_group_name_H-M 'P n m a'
_cell_angle_alpha 90
_cell_angle_beta 90
_cell_angle_gamma 90
_cell_length_a 7.802
_cell_length_b 5.908
_cell_length_c 10.376
_cell_formula_units_Z 4
_cell_volume 478.274
_database_code_amcsd 0019962
_exptl_crystal_density_diffrn 4.046
_cod_data_source_file inputs/fixed/downloads/20/20181.cif
_cod_data_source_block 20181
_cod_original_formula_sum 'Ba K V O4'
_cod_database_code 9017822
_amcsd_formula_title KBaVO4

loop_
_space_group_symop_operation_xyz
x,y,z
x,1/2-y,z
-x,1/2+y,-z
1/2-x,1/2+y,1/2+z
1/2+x,1/2-y,1/2-z
1/2+x,y,1/2-z
1/2-x,-y,1/2+z
-x,-y,-z

loop_
_atom_site_label
_atom_site_fract_x
_atom_site_fract_y
_atom_site_fract_z
_atom_site_U_iso_or_equiv
Ba 0.50712 0.25000 0.30490 0.01206
K 0.83924 0.25000 0.57966 0.00962
V 0.26907 0.25000 0.58253 0.01964
O1 0.48750 0.25000 0.57640 0.02220
O2 0.19240 0.25000 0.42729 0.01750
O3 0.20150 0.01120 0.66069 0.01980

loop_
_cod_related_entry_id
_cod_related_entry_database
_cod_related_entry_code
1 AMCSD 0019962
